data_4517730
loop_
_publ_author_name
'Ma, Wen'
'Hu, Bing'
'Li, Ji-Long'
'Zhang, Zhi-Zhuan'
'Zeng, Xi'
'Jin, Jiance'
'Li, Zhong'
'Zheng, Shou-Tian'
'Feng, Mei-Ling'
'Huang, Xiao-Ying'

_publ_section_title
;
 The Uptake of Hazardous Metal Ions into a High-nuclearity Cluster Based
 Compound with Structural Transformation and Proton Conduction.
;
_journal_name_full 'ACS applied materials &amp; interfaces'
_journal_paper_doi 10.1021/acsami.0c06082
_journal_year 2020
_chemical_absolute_configuration ad
_chemical_formula_sum 'C48 H119 Cd7 O140 Sb24 Sr1.5'
_chemical_formula_weight 6776.65
_space_group_crystal_system hexagonal
_space_group_IT_number 173
_space_group_name_Hall 'P 6c'
_space_group_name_H-M_alt 'P 63'
_atom_sites_solution_hydrogens mixed
_audit_creation_method SHELXL-2016/6
_cell_angle_alpha 90
_cell_angle_beta 90
_cell_angle_gamma 120
_cell_formula_units_Z 4
_cell_length_a 24.7828(5)
_cell_length_b 24.7828(5)
_cell_length_c 32.4311(14)
_cell_measurement_reflns_used 38002
_cell_measurement_temperature 100(2)
_cell_measurement_theta_max 29.1010
_cell_measurement_theta_min 2.2360
_cell_volume 17250.2(9)
_computing_structure_refinement 'SHELXL-2016/6 (Sheldrick, 2016)'
_diffrn_ambient_temperature 100(2)
_diffrn_measured_fraction_theta_full 0.999
_diffrn_measured_fraction_theta_max 0.962
_diffrn_measurement_device_type 'SuperNova, Dual, Cu at home/near, Atlas'
_diffrn_radiation_type MoK\a
_diffrn_radiation_wavelength 0.71073
_diffrn_reflns_av_R_equivalents 0.0744
_diffrn_reflns_av_unetI/netI 0.0753
_diffrn_reflns_Laue_measured_fraction_full 0.999
_diffrn_reflns_Laue_measured_fraction_max 0.962
_diffrn_reflns_limit_h_max 34
_diffrn_reflns_limit_h_min -33
_diffrn_reflns_limit_k_max 34
_diffrn_reflns_limit_k_min -33
_diffrn_reflns_limit_l_max 45
_diffrn_reflns_limit_l_min -45
_diffrn_reflns_number 138731
_diffrn_reflns_point_group_measured_fraction_full 0.999
_diffrn_reflns_point_group_measured_fraction_max 0.937
_diffrn_reflns_theta_full 25.242
_diffrn_reflns_theta_max 30.287
_diffrn_reflns_theta_min 1.898
_diffrn_source 'micro-focus sealed X-ray tube'
_exptl_absorpt_coefficient_mu 5.104
_exptl_absorpt_correction_T_max 1.00000
_exptl_absorpt_correction_T_min 0.31972
_exptl_absorpt_correction_type multi-scan
_exptl_absorpt_process_details
;
CrysAlisPro 1.171.39.46e (Rigaku Oxford Diffraction, 2018)
Empirical absorption correction using spherical harmonics,
 implemented in SCALE3 ABSPACK scaling algorithm.
;
_exptl_crystal_colour colorless
_exptl_crystal_density_diffrn 2.609
_exptl_crystal_description sheet
_exptl_crystal_F_000 12576
_exptl_crystal_size_max 0.250
_exptl_crystal_size_mid 0.200
_exptl_crystal_size_min 0.020
_refine_diff_density_max 1.895
_refine_diff_density_min -1.517
_refine_diff_density_rms 0.231
_refine_ls_abs_structure_details
;
 Flack x determined using 9498 quotients [(I+)-(I-)]/[(I+)+(I-)]
 (Parsons, Flack and Wagner, Acta Cryst. B69 (2013) 249-259).
;
_refine_ls_abs_structure_Flack 0.016(10)
_refine_ls_extinction_coef 0.000130(17)
_refine_ls_extinction_expression Fc^*^=kFc[1+0.001xFc^2^\l^3^/sin(2\q)]^-1/4^
_refine_ls_extinction_method 'SHELXL-2016/6 (Sheldrick 2016)'
_refine_ls_goodness_of_fit_ref 1.010
_refine_ls_hydrogen_treatment constr
_refine_ls_matrix_type full
_refine_ls_number_parameters 1107
_refine_ls_number_reflns 31181
_refine_ls_number_restraints 1806
_refine_ls_restrained_S_all 0.991
_refine_ls_R_factor_all 0.0796
_refine_ls_R_factor_gt 0.0454
_refine_ls_shift/su_max 0.002
_refine_ls_shift/su_mean 0.000
_refine_ls_structure_factor_coef Fsqd
_refine_ls_weighting_details 'w=1/[\s^2^(Fo^2^)+(0.0700P)^2^+4.0000P] where P=(Fo^2^+2Fc^2^)/3'
_refine_ls_weighting_scheme calc
_refine_ls_wR_factor_gt 0.1042
_refine_ls_wR_factor_ref 0.1258
_reflns_Friedel_coverage 0.916
_reflns_Friedel_fraction_full 1.000
_reflns_Friedel_fraction_max 0.911
_reflns_number_gt 23390
_reflns_number_total 31181
_reflns_threshold_expression 'I > 2\s(I)'
_cod_data_source_file am0c06082_si_003.cif
_cod_data_source_block x_sq
_cod_original_cell_volume 17250.2(10)
_cod_original_formula_sum 'C48 H119 Cd7 O140 Sb24 Sr1.50'
_cod_database_code 4517730
_shelx_shelxl_version_number 2016/6
_shelx_space_group_comment
;
The symmetry employed for this shelxl refinement is uniquely defined
by the following loop, which should always be used as a source of
symmetry information in preference to the above space-group names.
They are only intended as comments.
;
_shelx_estimated_absorpt_t_min 0.362
_shelx_estimated_absorpt_t_max 0.905

loop_
_space_group_symop_operation_xyz
'x, y, z'
'x-y, x, z+1/2'
'-y, x-y, z'
'-x, -y, z+1/2'
'-x+y, -x, z'
'y, -x+y, z+1/2'

loop_
_atom_site_label
_atom_site_type_symbol
_atom_site_fract_x
_atom_site_fract_y
_atom_site_fract_z
_atom_site_U_iso_or_equiv
_atom_site_adp_type
_atom_site_occupancy
_atom_site_site_symmetry_order
_atom_site_calc_flag
_atom_site_refinement_flags_posn
_atom_site_refinement_flags_adp
_atom_site_refinement_flags_occupancy
_atom_site_disorder_assembly
_atom_site_disorder_group
Cd1 Cd 0.27674(12) 0.36001(12) 0.35151(8) 0.0650(7) Uani 1 1 d . . . . .
Cd2 Cd 0.000000 0.000000 0.40485(8) 0.0225(5) Uani 1 3 d S T P . .
Cd3 Cd 0.17217(7) 0.04753(7) 0.42730(5) 0.0255(3) Uani 1 1 d . . . . .
Cd4 Cd 0.61717(10) 0.58094(12) 0.20038(8) 0.0579(6) Uani 1 1 d . . . . .
Cd5 Cd 0.333333 0.666667 0.15573(8) 0.0243(5) Uani 1 3 d S T P . .
Cd6 Cd 0.50408(7) 0.79241(7) 0.13386(5) 0.0245(3) Uani 1 1 d . . . . .
Sb1 Sb -0.01219(7) 0.09446(7) 0.31519(4) 0.0278(3) Uani 1 1 d . . . . .
Sb2 Sb 0.11018(7) 0.14850(6) 0.39058(4) 0.0251(3) Uani 1 1 d . . . . .
Sb3 Sb 0.11138(6) 0.11484(8) 0.49261(4) 0.0281(3) Uani 1 1 d . . . . .
Sb4 Sb 0.16535(7) -0.08930(7) 0.44848(5) 0.0355(4) Uani 1 1 d . . . . .
Sb5 Sb 0.31036(7) 0.03783(8) 0.47179(5) 0.0331(3) Uani 1 1 d . . . . .
Sb6 Sb 0.24033(7) 0.11109(8) 0.53107(5) 0.0304(3) Uani 1 1 d . . . . .
Sb7 Sb 0.25821(7) 0.12897(8) 0.34521(5) 0.0320(3) Uani 1 1 d . . . . .
Sb8 Sb 0.33307(7) 0.18867(7) 0.43980(5) 0.0301(3) Uani 1 1 d . . . . .
Sb9 Sb 0.32589(7) 0.56139(7) 0.24524(4) 0.0287(3) Uani 1 1 d . . . . .
Sb10 Sb 0.44559(6) 0.63040(6) 0.16948(4) 0.0249(3) Uani 1 1 d . . . . .
Sb11 Sb 0.44408(6) 0.66490(7) 0.06794(4) 0.0267(3) Uani 1 1 d . . . . .
Sb12 Sb 0.57242(7) 0.79763(7) 0.02974(5) 0.0292(3) Uani 1 1 d . . . . .
Sb13 Sb 0.66378(7) 0.81199(7) 0.12093(4) 0.0276(3) Uani 1 1 d . . . . .
Sb14 Sb 0.59177(7) 0.79815(8) 0.21647(5) 0.0288(3) Uani 1 1 d . . . . .
Sb15 Sb 0.49671(7) 0.92203(7) 0.11170(5) 0.0291(3) Uani 1 1 d . . . . .
Sb16 Sb 0.64221(7) 0.94112(7) 0.08899(5) 0.0289(3) Uani 1 1 d . . . . .
O1 O 0.1714(12) 0.3081(14) 0.3688(7) 0.091(7) Uani 1 1 d D U . . .
O2 O 0.1901(10) 0.3281(11) 0.3027(6) 0.071(5) Uani 1 1 d D U . . .
O3 O 0.0595(11) 0.2654(9) 0.3634(7) 0.058(5) Uani 1 1 d . U . . .
H3B H 0.020954 0.251517 0.361565 0.087 Uiso 1 1 calc R U . . .
O4 O 0.0645(7) 0.1775(6) 0.3111(5) 0.028(3) Uani 1 1 d . U . . .
O5 O -0.0426(8) 0.1529(7) 0.2778(5) 0.035(3) Uani 1 1 d D U . . .
O6 O -0.0129(10) 0.2495(9) 0.2624(6) 0.057(5) Uani 1 1 d D U . . .
O7 O 0.1731(8) 0.1765(7) 0.5417(5) 0.037(4) Uani 1 1 d D U . . .
O8 O 0.2360(9) 0.2764(9) 0.5550(6) 0.056(5) Uani 1 1 d D U . . .
O9 O 0.1698(7) 0.1931(8) 0.4638(5) 0.034(3) Uani 1 1 d . U . . .
O10 O 0.2912(8) 0.2157(7) 0.4827(5) 0.034(3) Uani 1 1 d . U . . .
O11 O 0.3249(8) 0.2656(8) 0.4081(5) 0.040(4) Uani 1 1 d D U . . .
O12 O 0.2787(10) 0.3240(9) 0.4165(6) 0.055(5) Uani 1 1 d D U . . .
O13 O 0.1604(8) 0.0536(8) 0.5732(5) 0.045(4) Uani 1 1 d D U . . .
O14 O 0.1064(11) -0.0394(12) 0.6016(8) 0.083(8) Uani 1 1 d D U . . .
O15 O 0.2374(7) 0.0297(7) 0.5371(5) 0.035(3) Uani 1 1 d . U . . .
O16 O 0.1352(8) -0.0804(8) 0.5063(5) 0.036(3) Uani 1 1 d . U . . .
O17 O 0.2333(10) -0.0941(10) 0.4994(6) 0.052(5) Uani 1 1 d D U . . .
O18 O 0.2391(10) -0.1049(11) 0.5665(6) 0.060(5) Uani 1 1 d D U . . .
O19 O 0.3237(9) -0.0245(9) 0.4258(6) 0.048(4) Uani 1 1 d D U . . .
O20 O 0.3559(14) -0.0279(12) 0.3615(7) 0.086(8) Uani 1 1 d D U . . .
O21 O 0.3563(7) 0.0913(7) 0.4238(5) 0.031(3) Uani 1 1 d . U . . .
O22 O 0.2881(8) 0.0695(8) 0.3509(5) 0.036(3) Uani 1 1 d . U . . .
O23 O 0.3631(8) 0.1888(8) 0.3517(6) 0.044(4) Uani 1 1 d D U . . .
O24 O 0.4502(9) 0.1806(11) 0.3409(8) 0.070(6) Uani 1 1 d D U . . .
O25 O 0.2868(16) 0.4496(13) 0.3888(10) 0.118(9) Uani 1 1 d . U . . .
H25A H 0.314101 0.465565 0.411840 0.142 Uiso 1 1 calc R U . . .
H25B H 0.263526 0.468567 0.380430 0.142 Uiso 1 1 calc R U . . .
O26 O 0.2817(12) 0.2809(11) 0.3275(8) 0.080(7) Uani 1 1 d . U . . .
H26B H 0.308712 0.286320 0.305056 0.096 Uiso 1 1 calc R U . . .
H26C H 0.256978 0.240775 0.339348 0.096 Uiso 1 1 calc R U . . .
O27 O -0.0585(6) 0.1127(7) 0.3578(4) 0.023(3) Uani 1 1 d . U . . .
O28 O 0.0365(7) 0.0813(7) 0.3610(4) 0.028(3) Uani 1 1 d . U . . .
O29 O 0.0969(6) 0.0796(6) 0.4322(4) 0.021(3) Uani 1 1 d . U . . .
O30 O 0.1708(6) 0.0821(8) 0.4915(4) 0.028(3) Uani 1 1 d . U . . .
O31 O 0.2984(8) 0.1156(7) 0.4805(5) 0.036(4) Uani 1 1 d . U . . .
O32 O 0.2594(7) 0.1374(7) 0.4063(4) 0.030(3) Uani 1 1 d . U . . .
O33 O 0.2286(8) 0.0009(8) 0.4438(5) 0.038(3) Uani 1 1 d . U . . .
O34 O 0.1093(7) -0.0568(7) 0.4266(4) 0.024(3) Uani 1 1 d . U . . .
O35 O 0.3466(8) 0.4183(7) 0.3044(5) 0.041(4) Uani 1 1 d . U . . .
O36 O 0.3054(7) 0.4771(7) 0.2848(5) 0.032(3) Uani 1 1 d . U . . .
O37 O 0.4056(7) 0.5588(7) 0.2471(5) 0.029(3) Uani 1 1 d . U . . .
O38 O 0.3883(7) 0.4638(7) 0.1948(5) 0.031(3) Uani 1 1 d . U . . .
H38A H 0.350929 0.436976 0.199403 0.047 Uiso 1 1 calc R U . . .
O39 O 0.5276(12) 0.5103(14) 0.2444(8) 0.097(7) Uani 1 1 d D U . . .
O40 O 0.5107(11) 0.5524(11) 0.1923(7) 0.067(5) Uani 1 1 d D U . . .
O41 O 0.6196(8) 0.6227(8) 0.1382(6) 0.046(4) Uani 1 1 d D U . . .
O42 O 0.6484(8) 0.7200(7) 0.1528(5) 0.037(3) Uani 1 1 d D U . . .
O43 O 0.6230(7) 0.7459(7) 0.0790(5) 0.034(3) Uani 1 1 d . U . . .
O44 O 0.5050(7) 0.6449(8) 0.0960(5) 0.033(3) Uani 1 1 d . U . . .
O45 O 0.5023(7) 0.6646(7) 0.0165(4) 0.031(3) Uani 1 1 d D U . . .
O46 O 0.5673(8) 0.6304(9) -0.0014(6) 0.048(5) Uani 1 1 d D U . . .
O47 O 0.6978(8) 0.8417(9) 0.2081(5) 0.042(4) Uani 1 1 d . U . . .
O48 O 0.7835(8) 0.9313(10) 0.2136(6) 0.053(5) Uani 1 1 d . U . . .
O49 O 0.6215(8) 0.8892(8) 0.2147(5) 0.036(3) Uani 1 1 d . U . . .
O50 O 0.6881(7) 0.9320(8) 0.1373(5) 0.036(3) Uani 1 1 d . U . . .
O51 O 0.6508(8) 1.0164(7) 0.1351(5) 0.038(4) Uani 1 1 d D U . . .
O52 O 0.6751(9) 1.0438(9) 0.2017(5) 0.047(4) Uani 1 1 d D U . . .
O53 O 0.5685(8) 0.9984(8) 0.0639(6) 0.045(4) Uani 1 1 d . U . . .
O54 O 0.5746(11) 1.0156(10) -0.0043(6) 0.062(5) Uani 1 1 d . U . . .
O55 O 0.4685(8) 0.8852(8) 0.0557(5) 0.040(4) Uani 1 1 d . U . . .
O56 O 0.5683(8) 0.8760(7) 0.0225(5) 0.035(3) Uani 1 1 d . U . . .
O57 O 0.4869(8) 0.7724(8) -0.0131(5) 0.043(4) Uani 1 1 d D U . . .
O58 O 0.4348(11) 0.8157(15) -0.0393(9) 0.094(8) Uani 1 1 d D U . . .
O59 O 0.6568(12) 0.5538(11) 0.2527(7) 0.094(8) Uani 1 1 d . U . . .
H59A H 0.674028 0.572666 0.278120 0.113 Uiso 1 1 d R U . . .
H59B H 0.648968 0.513635 0.247259 0.113 Uiso 1 1 d R U . . .
O60 O 0.6389(11) 0.6763(12) 0.2286(7) 0.077(6) Uani 1 1 d . U . . .
H60A H 0.658799 0.688846 0.254699 0.093 Uiso 1 1 calc R U . . .
H60B H 0.627907 0.702643 0.213994 0.093 Uiso 1 1 calc R U . . .
O61 O 0.2800(7) 0.4968(7) 0.2037(4) 0.025(3) Uani 1 1 d . U . . .
O62 O 0.3733(7) 0.6229(7) 0.1983(4) 0.028(3) Uani 1 1 d . U . . .
O63 O 0.4287(6) 0.6830(6) 0.1300(4) 0.020(3) Uani 1 1 d . U . . .
O64 O 0.5028(7) 0.7570(7) 0.0700(4) 0.027(3) Uani 1 1 d . U . . .
O65 O 0.6288(7) 0.8526(7) 0.0790(4) 0.024(3) Uani 1 1 d . U . . .
O66 O 0.4423(6) 0.8341(6) 0.1331(4) 0.021(3) Uani 1 1 d . U . . .
O67 O 0.5585(6) 0.8937(7) 0.1148(4) 0.025(3) Uani 1 1 d . U . . .
O68 O 0.5887(7) 0.7909(8) 0.1568(5) 0.031(3) Uani 1 1 d . U . . .
C1 C 0.1539(10) 0.3080(11) 0.3333(6) 0.044(6) Uani 1 1 d D U . . .
C2 C 0.0857(9) 0.2805(11) 0.3251(7) 0.037(5) Uani 1 1 d D U . . .
H2A H 0.079030 0.314362 0.313923 0.044 Uiso 1 1 calc R U . . .
C3 C 0.0612(9) 0.2289(9) 0.2940(6) 0.029(4) Uani 1 1 d D U . . .
H3A H 0.091623 0.244642 0.270641 0.034 Uiso 1 1 calc R U . . .
C4 C -0.0008(11) 0.2100(10) 0.2753(9) 0.060(8) Uani 1 1 d D U . . .
C5 C 0.2051(11) 0.2320(10) 0.5304(7) 0.046(6) Uani 1 1 d D U . . .
C6 C 0.2147(11) 0.2496(11) 0.4836(7) 0.037(5) Uani 1 1 d . U . . .
H6A H 0.207223 0.284826 0.477425 0.045 Uiso 1 1 calc R U . . .
C7 C 0.2819(11) 0.2661(12) 0.4728(8) 0.038(5) Uani 1 1 d . U . . .
H7A H 0.311136 0.302630 0.490013 0.045 Uiso 1 1 calc R U . . .
C8 C 0.2944(10) 0.2855(11) 0.4277(7) 0.036(5) Uani 1 1 d D U . . .
C9 C 0.1463(11) -0.0018(10) 0.5791(7) 0.046(6) Uani 1 1 d D U . . .
C12 C 0.2156(10) -0.0970(12) 0.5356(6) 0.040(6) Uani 1 1 d D U . . .
C13 C 0.3406(14) -0.0034(10) 0.3909(8) 0.050(8) Uani 1 1 d D U . . .
C14 C 0.3712(12) 0.0669(10) 0.3921(7) 0.043(6) Uani 1 1 d D U . . .
H14B H 0.417327 0.084647 0.392309 0.052 Uiso 1 1 calc R U . . .
C15 C 0.3537(10) 0.0892(10) 0.3516(6) 0.039(6) Uani 1 1 d D U . . .
H15B H 0.363046 0.069982 0.327508 0.047 Uiso 1 1 calc DR U . . .
C16 C 0.3923(10) 0.1593(10) 0.3477(9) 0.047(7) Uani 1 1 d D U . . .
C17 C 0.3463(10) 0.4627(11) 0.2848(8) 0.040(6) Uani 1 1 d D U . . .
C18 C 0.4075(9) 0.5069(10) 0.2634(6) 0.034(5) Uani 1 1 d D U . . .
H18B H 0.440738 0.523056 0.285057 0.040 Uiso 1 1 calc R U . . .
C19 C 0.4250(11) 0.4727(11) 0.2315(7) 0.038(5) Uani 1 1 d D U . . .
H19B H 0.415399 0.431258 0.242775 0.046 Uiso 1 1 calc R U . . .
C20 C 0.4922(13) 0.5078(15) 0.2162(9) 0.074(9) Uani 1 1 d D U . . .
C21 C 0.6272(10) 0.6738(8) 0.1268(6) 0.028(4) Uani 1 1 d D U . . .
C22 C 0.6130(9) 0.6869(9) 0.0827(6) 0.029(5) Uani 1 1 d D U . . .
H22B H 0.642527 0.682935 0.063519 0.034 Uiso 1 1 calc R U . . .
C23 C 0.5481(9) 0.6384(10) 0.0705(6) 0.032(5) Uani 1 1 d D U . . .
H23B H 0.543098 0.596333 0.075411 0.038 Uiso 1 1 calc R U . . .
C24 C 0.5398(10) 0.6451(11) 0.0246(6) 0.035(5) Uani 1 1 d D U . . .
C25 C 0.7257(10) 0.9004(10) 0.2117(6) 0.033(5) Uani 1 1 d D U . . .
C26 C 0.6866(10) 0.9313(11) 0.2131(7) 0.038(5) Uani 1 1 d D U . . .
H26A H 0.698837 0.958714 0.238019 0.045 Uiso 1 1 calc R U . . .
C27 C 0.7030(11) 0.9730(9) 0.1740(6) 0.033(5) Uani 1 1 d D U . . .
H27A H 0.749297 1.000967 0.174099 0.039 Uiso 1 1 calc R U . . .
C28 C 0.6750(13) 1.0149(13) 0.1694(6) 0.045(7) Uani 1 1 d D U . . .
C29 C 0.5505(13) 0.9812(12) 0.0239(11) 0.064(8) Uani 1 1 d D U . . .
C30 C 0.4953(10) 0.9155(9) 0.0202(7) 0.032(5) Uani 1 1 d D U . . .
H30B H 0.462880 0.916035 0.002150 0.039 Uiso 1 1 calc R U . . .
C31 C 0.5248(10) 0.8810(11) -0.0024(7) 0.037(5) Uani 1 1 d D U . . .
H31B H 0.549065 0.908463 -0.025924 0.044 Uiso 1 1 calc R U . . .
C32 C 0.4791(11) 0.8181(10) -0.0215(8) 0.051(7) Uani 1 1 d D U . . .
C11 C 0.1659(11) -0.0786(12) 0.5422(9) 0.063(8) Uani 1 1 d D U . . .
H11A H 0.134090 -0.110049 0.561368 0.075 Uiso 1 1 calc R U . . .
C10 C 0.1946(10) -0.0160(9) 0.5639(6) 0.030(5) Uani 1 1 d D U . . .
H10A H 0.218139 -0.017888 0.588360 0.036 Uiso 1 1 calc R U . . .
Sr1 Sr 0.6733(3) 1.1176(3) -0.0308(3) 0.0722(19) Uani 0.5 1 d . . P . .
Sr2 Sr 0.6600(3) 1.1102(3) 0.0899(3) 0.0695(19) Uani 0.5 1 d . . P . .

loop_
_atom_site_aniso_label
_atom_site_aniso_U_11
_atom_site_aniso_U_22
_atom_site_aniso_U_33
_atom_site_aniso_U_23
_atom_site_aniso_U_13
_atom_site_aniso_U_12
Cd1 0.0681(16) 0.0597(14) 0.0701(14) 0.0325(12) 0.0265(13) 0.0341(12)
Cd2 0.0215(7) 0.0215(7) 0.0246(11) 0.000 0.000 0.0107(4)
Cd3 0.0210(7) 0.0253(7) 0.0296(7) -0.0015(6) -0.0010(6) 0.0111(6)
Cd4 0.0331(10) 0.0627(14) 0.0743(14) 0.0159(12) -0.0001(10) 0.0213(10)
Cd5 0.0231(7) 0.0231(7) 0.0266(11) 0.000 0.000 0.0116(4)
Cd6 0.0189(7) 0.0228(7) 0.0295(7) 0.0002(6) -0.0004(6) 0.0088(6)
Sb1 0.0317(8) 0.0261(7) 0.0271(6) 0.0016(6) 0.0015(6) 0.0155(6)
Sb2 0.0212(7) 0.0219(6) 0.0306(7) -0.0012(6) 0.0015(6) 0.0096(6)
Sb3 0.0201(7) 0.0340(8) 0.0286(7) -0.0074(6) -0.0019(6) 0.0124(6)
Sb4 0.0292(8) 0.0277(8) 0.0493(9) -0.0034(7) -0.0139(7) 0.0141(6)
Sb5 0.0228(7) 0.0355(8) 0.0418(8) -0.0041(7) -0.0068(7) 0.0151(7)
Sb6 0.0214(7) 0.0369(8) 0.0310(7) -0.0048(7) -0.0038(6) 0.0132(6)
Sb7 0.0273(7) 0.0336(8) 0.0311(7) 0.0001(7) 0.0025(7) 0.0123(7)
Sb8 0.0205(7) 0.0316(8) 0.0344(7) -0.0041(6) -0.0015(6) 0.0103(6)
Sb9 0.0308(7) 0.0277(7) 0.0245(6) -0.0014(6) 0.0005(6) 0.0123(6)
Sb10 0.0222(7) 0.0218(7) 0.0294(6) -0.0008(6) -0.0008(6) 0.0101(6)
Sb11 0.0211(7) 0.0269(7) 0.0266(6) -0.0017(6) 0.0016(6) 0.0078(6)
Sb12 0.0228(7) 0.0304(8) 0.0283(7) 0.0012(6) 0.0039(6) 0.0089(6)
Sb13 0.0199(7) 0.0297(7) 0.0306(7) 0.0008(6) 0.0009(6) 0.0105(6)
Sb14 0.0255(7) 0.0326(8) 0.0295(7) 0.0027(6) -0.0008(6) 0.0155(7)
Sb15 0.0259(7) 0.0260(7) 0.0368(7) 0.0047(6) 0.0042(6) 0.0140(6)
Sb16 0.0198(7) 0.0282(7) 0.0360(7) 0.0046(6) 0.0029(6) 0.0101(6)
O1 0.078(11) 0.107(11) 0.086(11) 0.021(9) 0.007(9) 0.044(8)
O2 0.055(9) 0.070(9) 0.070(9) -0.006(8) 0.009(8) 0.019(7)
O3 0.077(13) 0.032(9) 0.069(12) -0.005(9) 0.000(10) 0.030(9)
O4 0.023(6) 0.017(6) 0.036(6) 0.013(5) 0.014(5) 0.005(5)
O5 0.040(6) 0.028(6) 0.037(6) 0.001(5) 0.003(5) 0.017(5)
O6 0.080(13) 0.045(10) 0.061(11) 0.017(8) 0.012(10) 0.043(10)
O7 0.035(7) 0.036(7) 0.040(7) -0.011(6) -0.010(6) 0.019(6)
O8 0.033(9) 0.049(10) 0.067(11) -0.029(9) 0.009(8) 0.006(8)
O9 0.033(7) 0.033(7) 0.043(7) -0.007(6) -0.003(6) 0.021(5)
O10 0.036(7) 0.027(6) 0.035(7) -0.005(5) -0.008(6) 0.013(5)
O11 0.036(7) 0.028(7) 0.054(8) -0.002(6) -0.002(6) 0.014(6)
O12 0.062(9) 0.042(8) 0.072(9) -0.007(7) 0.010(7) 0.033(7)
O13 0.040(8) 0.053(8) 0.034(7) 0.006(7) 0.003(6) 0.018(6)
O14 0.060(13) 0.070(13) 0.089(15) 0.014(12) 0.023(11) 0.010(11)
O15 0.030(6) 0.032(6) 0.039(7) -0.004(6) -0.002(6) 0.013(5)
O16 0.031(7) 0.034(7) 0.043(7) 0.014(6) -0.004(6) 0.015(5)
O17 0.047(8) 0.050(8) 0.070(9) 0.006(7) -0.024(7) 0.032(7)
O18 0.070(10) 0.058(9) 0.047(8) 0.012(8) -0.019(8) 0.029(8)
O19 0.052(8) 0.049(8) 0.066(9) -0.007(7) -0.006(7) 0.042(7)
O20 0.116(17) 0.072(14) 0.070(13) -0.020(11) -0.014(13) 0.048(13)
O21 0.026(6) 0.036(7) 0.036(6) -0.005(6) 0.003(5) 0.020(5)
O22 0.027(6) 0.041(7) 0.041(7) 0.001(6) -0.001(6) 0.017(6)
O23 0.035(7) 0.037(8) 0.049(8) 0.004(7) 0.001(7) 0.010(6)
O24 0.035(10) 0.074(13) 0.096(14) -0.024(11) -0.006(10) 0.023(9)
O25 0.144(19) 0.080(15) 0.139(18) -0.026(14) 0.020(16) 0.063(14)
O26 0.079(14) 0.070(13) 0.103(15) 0.019(11) 0.008(12) 0.045(11)
O27 0.011(5) 0.032(7) 0.026(6) 0.001(5) 0.005(5) 0.010(5)
O28 0.031(7) 0.026(6) 0.037(6) 0.009(5) -0.002(6) 0.021(5)
O29 0.029(6) 0.017(5) 0.020(5) -0.001(5) 0.007(5) 0.014(5)
O30 0.022(5) 0.037(6) 0.034(6) -0.003(5) -0.012(5) 0.022(5)
O31 0.034(7) 0.023(6) 0.040(7) 0.000(6) 0.008(6) 0.006(5)
O32 0.022(6) 0.038(6) 0.025(6) -0.004(5) 0.000(5) 0.012(5)
O33 0.027(6) 0.037(7) 0.044(7) 0.001(6) -0.003(6) 0.013(5)
O34 0.036(7) 0.020(6) 0.018(5) -0.006(5) -0.010(5) 0.014(5)
O35 0.039(7) 0.030(7) 0.056(8) 0.018(6) 0.001(6) 0.019(6)
O36 0.032(7) 0.023(6) 0.043(7) 0.007(6) 0.002(6) 0.016(5)
O37 0.023(6) 0.029(6) 0.034(6) -0.006(5) -0.003(5) 0.012(5)
O38 0.025(7) 0.036(8) 0.027(7) -0.001(6) 0.001(6) 0.011(6)
O39 0.082(11) 0.102(12) 0.114(12) 0.015(10) -0.007(10) 0.051(9)
O40 0.062(9) 0.069(10) 0.065(9) -0.001(8) 0.001(8) 0.028(8)
O41 0.038(7) 0.040(8) 0.065(8) -0.006(7) 0.002(7) 0.023(6)
O42 0.037(7) 0.033(7) 0.049(7) 0.002(6) 0.005(6) 0.024(6)
O43 0.031(6) 0.028(6) 0.037(7) -0.010(6) 0.002(6) 0.011(5)
O44 0.030(6) 0.044(7) 0.033(6) 0.003(6) 0.002(5) 0.024(6)
O45 0.036(7) 0.023(6) 0.024(6) -0.003(6) 0.008(5) 0.007(6)
O46 0.035(9) 0.045(10) 0.052(10) -0.010(8) 0.021(8) 0.010(8)
O47 0.031(7) 0.058(9) 0.034(7) -0.006(7) -0.008(6) 0.020(6)
O48 0.032(8) 0.065(10) 0.050(8) -0.005(8) -0.008(7) 0.017(7)
O49 0.034(7) 0.031(7) 0.039(7) -0.012(6) 0.001(6) 0.013(6)
O50 0.028(6) 0.040(7) 0.035(6) -0.004(6) -0.001(6) 0.014(6)
O51 0.046(8) 0.021(6) 0.039(7) -0.001(6) 0.001(6) 0.011(6)
O52 0.053(9) 0.049(9) 0.040(8) -0.012(7) 0.010(7) 0.027(7)
O53 0.033(7) 0.038(7) 0.066(8) 0.017(7) 0.019(7) 0.018(6)
O54 0.069(10) 0.059(9) 0.052(8) 0.018(8) 0.013(8) 0.029(8)
O55 0.030(7) 0.042(7) 0.047(7) -0.006(6) 0.003(6) 0.017(6)
O56 0.034(7) 0.033(7) 0.033(6) 0.001(6) -0.001(6) 0.012(5)
O57 0.038(8) 0.045(8) 0.040(7) 0.005(7) -0.003(6) 0.017(6)
O58 0.062(13) 0.123(18) 0.100(15) -0.032(14) -0.033(12) 0.048(13)
O59 0.082(15) 0.104(16) 0.099(15) 0.031(13) -0.025(12) 0.048(13)
O60 0.067(12) 0.082(13) 0.077(12) -0.009(11) -0.022(10) 0.033(11)
O61 0.020(6) 0.019(6) 0.031(6) -0.007(5) -0.006(5) 0.005(5)
O62 0.029(7) 0.013(6) 0.036(6) 0.010(5) 0.007(6) 0.006(5)
O63 0.022(5) 0.022(5) 0.019(5) 0.003(4) 0.000(4) 0.012(4)
O64 0.027(5) 0.024(5) 0.024(5) 0.000(4) -0.003(4) 0.007(4)
O65 0.023(5) 0.025(5) 0.025(5) 0.003(4) -0.005(4) 0.014(4)
O66 0.016(6) 0.024(6) 0.026(6) -0.002(5) 0.007(5) 0.012(5)
O67 0.019(5) 0.029(6) 0.033(6) 0.003(5) -0.001(5) 0.017(5)
O68 0.024(5) 0.036(5) 0.034(5) 0.007(5) 0.008(4) 0.015(4)
C1 0.061(12) 0.036(10) 0.040(10) 0.010(8) 0.005(9) 0.029(9)
C2 0.028(9) 0.036(10) 0.045(10) -0.005(8) 0.003(8) 0.014(8)
C3 0.028(9) 0.018(8) 0.040(9) 0.004(7) 0.021(8) 0.012(7)
C4 0.067(13) 0.059(13) 0.061(12) 0.006(10) 0.018(10) 0.037(10)
C5 0.041(10) 0.058(12) 0.046(10) 0.004(10) -0.005(9) 0.028(9)
C6 0.032(9) 0.033(9) 0.046(10) -0.027(8) 0.002(8) 0.015(8)
C7 0.025(9) 0.046(10) 0.053(11) 0.010(9) -0.003(8) 0.026(8)
C8 0.023(9) 0.047(11) 0.040(9) 0.007(8) -0.012(8) 0.021(8)
C9 0.048(11) 0.041(11) 0.039(10) 0.002(9) -0.010(9) 0.015(9)
C12 0.034(9) 0.044(10) 0.043(10) -0.001(9) -0.016(8) 0.019(8)
C13 0.054(12) 0.056(13) 0.047(12) -0.001(9) 0.009(9) 0.033(10)
C14 0.051(11) 0.045(11) 0.040(10) -0.017(9) -0.018(9) 0.028(9)
C15 0.036(10) 0.043(10) 0.045(10) -0.005(9) 0.014(8) 0.024(8)
C16 0.047(11) 0.047(11) 0.057(12) 0.002(9) 0.015(9) 0.031(9)
C17 0.042(10) 0.043(10) 0.045(10) 0.001(9) -0.002(9) 0.029(9)
C18 0.026(9) 0.042(10) 0.035(9) -0.003(8) -0.004(7) 0.018(8)
C19 0.042(10) 0.039(10) 0.041(10) -0.006(8) -0.012(8) 0.025(8)
C20 0.080(15) 0.070(14) 0.070(13) 0.006(11) -0.009(11) 0.036(11)
C21 0.024(8) 0.021(8) 0.040(9) 0.001(7) 0.007(7) 0.014(7)
C22 0.026(9) 0.027(9) 0.034(9) -0.001(7) -0.003(7) 0.014(7)
C23 0.031(9) 0.035(9) 0.040(9) 0.004(8) 0.017(8) 0.024(8)
C24 0.026(9) 0.035(9) 0.045(10) -0.006(8) 0.007(8) 0.016(7)
C25 0.029(9) 0.030(9) 0.022(8) -0.001(7) 0.006(7) 0.003(7)
C26 0.029(9) 0.033(10) 0.033(9) -0.004(8) -0.006(8) 0.002(7)
C27 0.037(10) 0.025(9) 0.028(8) 0.000(7) 0.001(8) 0.009(7)
C28 0.046(11) 0.048(11) 0.038(11) 0.002(9) -0.012(9) 0.022(9)
C29 0.061(13) 0.064(13) 0.081(14) 0.011(11) -0.004(11) 0.042(11)
C30 0.032(5) 0.032(5) 0.032(5) 0.0000(14) -0.0005(14) 0.016(3)
C31 0.019(8) 0.048(11) 0.044(10) -0.005(9) -0.003(8) 0.017(8)
C32 0.042(11) 0.060(12) 0.053(11) 0.001(10) 0.010(9) 0.028(9)
C11 0.068(13) 0.056(13) 0.065(13) 0.020(10) 0.004(10) 0.031(10)
C10 0.027(7) 0.029(7) 0.025(7) 0.000(5) -0.014(5) 0.007(5)
Sr1 0.063(4) 0.059(4) 0.105(5) 0.017(4) 0.015(4) 0.038(3)
Sr2 0.052(4) 0.043(3) 0.114(6) 0.000(4) 0.015(4) 0.024(3)

loop_
_atom_type_symbol
_atom_type_description
_atom_type_scat_dispersion_real
_atom_type_scat_dispersion_imag
_atom_type_scat_source
C C 0.0033 0.0016 'International Tables Vol C Tables 4.2.6.8 and 6.1.1.4'
H H 0.0000 0.0000 'International Tables Vol C Tables 4.2.6.8 and 6.1.1.4'
Cd Cd -0.8075 1.2024 'International Tables Vol C Tables 4.2.6.8 and 6.1.1.4'
O O 0.0106 0.0060 'International Tables Vol C Tables 4.2.6.8 and 6.1.1.4'
Sb Sb -0.5866 1.5461 'International Tables Vol C Tables 4.2.6.8 and 6.1.1.4'
Sr Sr -1.5307 3.2498 'International Tables Vol C Tables 4.2.6.8 and 6.1.1.4'

loop_
_geom_angle_atom_site_label_1
_geom_angle_atom_site_label_2
_geom_angle_atom_site_label_3
_geom_angle
_geom_angle_site_symmetry_1
_geom_angle_site_symmetry_3
_geom_angle_publ_flag
O26 Cd1 O35 87.8(8) . . ?
O26 Cd1 O12 87.6(8) . . ?
O35 Cd1 O12 136.3(7) . . ?
O26 Cd1 O1 98.2(10) . . ?
O35 Cd1 O1 145.1(7) . . ?
O12 Cd1 O1 78.5(8) . . ?
O26 Cd1 O25 168.0(11) . . ?
O35 Cd1 O25 93.3(9) . . ?
O12 Cd1 O25 83.4(9) . . ?
O1 Cd1 O25 87.6(11) . . ?
O26 Cd1 O2 85.0(9) . . ?
O35 Cd1 O2 92.1(6) . . ?
O12 Cd1 O2 130.6(7) . . ?
O1 Cd1 O2 54.6(7) . . ?
O25 Cd1 O2 106.8(10) . . ?
O26 Cd1 C1 92.8(9) . . ?
O35 Cd1 C1 119.0(6) . . ?
O12 Cd1 C1 104.6(7) . . ?
O1 Cd1 C1 27.0(5) . . ?
O25 Cd1 C1 97.0(10) . . ?
O2 Cd1 C1 27.7(5) . . ?
O28 Cd2 O28 84.4(6) . 3 ?
O28 Cd2 O28 84.4(6) . 5 ?
O28 Cd2 O28 84.4(6) 3 5 ?
O28 Cd2 O29 157.4(5) . 5 ?
O28 Cd2 O29 94.2(5) 3 5 ?
O28 Cd2 O29 73.0(5) 5 5 ?
O28 Cd2 O29 94.2(5) . 3 ?
O28 Cd2 O29 73.0(5) 3 3 ?
O28 Cd2 O29 157.4(5) 5 3 ?
O29 Cd2 O29 107.0(3) 5 3 ?
O28 Cd2 O29 73.0(5) . . ?
O28 Cd2 O29 157.4(5) 3 . ?
O28 Cd2 O29 94.2(5) 5 . ?
O29 Cd2 O29 107.0(3) 5 . ?
O29 Cd2 O29 107.0(3) 3 . ?
O28 Cd2 Sb2 93.4(4) . 3 ?
O28 Cd2 Sb2 35.5(4) 3 3 ?
O28 Cd2 Sb2 119.5(4) 5 3 ?
O29 Cd2 Sb2 98.5(3) 5 3 ?
O29 Cd2 Sb2 38.0(3) 3 3 ?
O29 Cd2 Sb2 142.7(3) . 3 ?
O28 Cd2 Sb2 35.5(4) . . ?
O28 Cd2 Sb2 119.5(4) 3 . ?
O28 Cd2 Sb2 93.4(4) 5 . ?
O29 Cd2 Sb2 142.7(3) 5 . ?
O29 Cd2 Sb2 98.5(3) 3 . ?
O29 Cd2 Sb2 38.0(3) . . ?
Sb2 Cd2 Sb2 118.11(2) 3 . ?
O28 Cd2 Sb2 119.5(4) . 5 ?
O28 Cd2 Sb2 93.4(4) 3 5 ?
O28 Cd2 Sb2 35.5(4) 5 5 ?
O29 Cd2 Sb2 38.0(3) 5 5 ?
O29 Cd2 Sb2 142.7(3) 3 5 ?
O29 Cd2 Sb2 98.5(3) . 5 ?
Sb2 Cd2 Sb2 118.11(2) 3 5 ?
Sb2 Cd2 Sb2 118.11(2) . 5 ?
O34 Cd3 O30 108.2(5) . . ?
O34 Cd3 O27 94.8(5) . 5 ?
O30 Cd3 O27 150.0(5) . 5 ?
O34 Cd3 O33 70.6(5) . . ?
O30 Cd3 O33 96.1(6) . . ?
O27 Cd3 O33 109.8(6) 5 . ?
O34 Cd3 O32 152.1(5) . . ?
O30 Cd3 O32 95.2(5) . . ?
O27 Cd3 O32 69.6(5) 5 . ?
O33 Cd3 O32 92.5(6) . . ?
O34 Cd3 O29 100.2(5) . . ?
O30 Cd3 O29 69.3(5) . . ?
O27 Cd3 O29 88.3(5) 5 . ?
O33 Cd3 O29 160.0(5) . . ?
O32 Cd3 O29 102.2(5) . . ?
O34 Cd3 Sb7 123.0(4) . . ?
O30 Cd3 Sb7 128.7(4) . . ?
O27 Cd3 Sb7 35.7(3) 5 . ?
O33 Cd3 Sb7 97.1(4) . . ?
O32 Cd3 Sb7 34.9(3) . . ?
O29 Cd3 Sb7 102.7(3) . . ?
O34 Cd3 Sb4 36.2(4) . . ?
O30 Cd3 Sb4 101.0(4) . . ?
O27 Cd3 Sb4 108.9(4) 5 . ?
O33 Cd3 Sb4 34.8(4) . . ?
O32 Cd3 Sb4 125.7(4) . . ?
O29 Cd3 Sb4 132.0(3) . . ?
Sb7 Cd3 Sb4 117.36(6) . . ?
O59 Cd4 O41 155.0(8) . . ?
O59 Cd4 O60 95.4(8) . . ?
O41 Cd4 O60 86.9(7) . . ?
O59 Cd4 O40 125.8(8) . . ?
O41 Cd4 O40 79.0(7) . . ?
O60 Cd4 O40 90.2(8) . . ?
O59 Cd4 O39 73.9(9) . . ?
O41 Cd4 O39 130.4(7) . . ?
O60 Cd4 O39 99.3(9) . . ?
O40 Cd4 O39 52.1(7) . . ?
O59 Cd4 C20 100.4(9) . . ?
O41 Cd4 C20 103.5(7) . . ?
O60 Cd4 C20 102.0(10) . . ?
O40 Cd4 C20 26.7(6) . . ?
O39 Cd4 C20 27.0(5) . . ?
O62 Cd5 O62 86.8(5) 3_665 5_565 ?
O62 Cd5 O62 86.8(5) 3_665 . ?
O62 Cd5 O62 86.8(5) 5_565 . ?
O62 Cd5 O63 69.8(5) 3_665 3_665 ?
O62 Cd5 O63 94.6(5) 5_565 3_665 ?
O62 Cd5 O63 156.4(5) . 3_665 ?
O62 Cd5 O63 156.4(5) 3_665 5_565 ?
O62 Cd5 O63 69.8(5) 5_565 5_565 ?
O62 Cd5 O63 94.6(5) . 5_565 ?
O63 Cd5 O63 108.0(3) 3_665 5_565 ?
O62 Cd5 O63 94.6(5) 3_665 . ?
O62 Cd5 O63 156.4(5) 5_565 . ?
O62 Cd5 O63 69.8(5) . . ?
O63 Cd5 O63 108.0(3) 3_665 . ?
O63 Cd5 O63 108.0(3) 5_565 . ?
O62 Cd5 Sb10 94.8(4) 3_665 . ?
O62 Cd5 Sb10 120.2(4) 5_565 . ?
O62 Cd5 Sb10 34.0(4) . . ?
O63 Cd5 Sb10 141.7(3) 3_665 . ?
O63 Cd5 Sb10 99.5(3) 5_565 . ?
O63 Cd5 Sb10 36.2(3) . . ?
O62 Cd5 Sb10 34.0(4) 3_665 3_665 ?
O62 Cd5 Sb10 94.8(4) 5_565 3_665 ?
O62 Cd5 Sb10 120.2(4) . 3_665 ?
O63 Cd5 Sb10 36.2(3) 3_665 3_665 ?
O63 Cd5 Sb10 141.7(3) 5_565 3_665 ?
O63 Cd5 Sb10 99.5(3) . 3_665 ?
Sb10 Cd5 Sb10 118.26(2) . 3_665 ?
O62 Cd5 Sb10 120.2(4) 3_665 5_565 ?
O62 Cd5 Sb10 34.0(4) 5_565 5_565 ?
O62 Cd5 Sb10 94.8(4) . 5_565 ?
O63 Cd5 Sb10 99.5(3) 3_665 5_565 ?
O63 Cd5 Sb10 36.2(3) 5_565 5_565 ?
O63 Cd5 Sb10 141.7(3) . 5_565 ?
Sb10 Cd5 Sb10 118.26(2) . 5_565 ?
Sb10 Cd5 Sb10 118.26(2) 3_665 5_565 ?
O66 Cd6 O68 150.8(6) . . ?
O66 Cd6 O64 107.0(5) . . ?
O68 Cd6 O64 97.5(6) . . ?
O66 Cd6 O67 69.5(5) . . ?
O68 Cd6 O67 93.7(5) . . ?
O64 Cd6 O67 93.7(5) . . ?
O66 Cd6 O61 94.7(5) . 3_665 ?
O68 Cd6 O61 68.3(5) . 3_665 ?
O64 Cd6 O61 151.9(5) . 3_665 ?
O67 Cd6 O61 110.7(5) . 3_665 ?
O66 Cd6 O63 101.2(5) . . ?
O68 Cd6 O63 101.8(5) . . ?
O64 Cd6 O63 70.1(5) . . ?
O67 Cd6 O63 158.7(5) . . ?
O61 Cd6 O63 88.6(5) 3_665 . ?
O66 Cd6 Sb15 35.3(3) . . ?
O68 Cd6 Sb15 125.5(4) . . ?
O64 Cd6 Sb15 100.3(4) . . ?
O67 Cd6 Sb15 34.3(3) . . ?
O61 Cd6 Sb15 107.7(4) 3_665 . ?
O63 Cd6 Sb15 132.7(3) . . ?
O4 Sb1 O27 100.0(6) . . ?
O4 Sb1 O28 83.0(6) . . ?
O27 Sb1 O28 89.1(6) . . ?
O4 Sb1 O5 75.9(6) . . ?
O27 Sb1 O5 79.3(6) . . ?
O28 Sb1 O5 153.6(6) . . ?
O34 Sb2 O28 92.0(6) 3 . ?
O34 Sb2 O29 87.0(5) 3 . ?
O28 Sb2 O29 85.6(5) . . ?
O34 Sb2 Cd2 83.8(4) 3 . ?
O28 Sb2 Cd2 41.0(4) . . ?
O29 Sb2 Cd2 45.2(4) . . ?
O9 Sb3 O30 93.6(6) . . ?
O9 Sb3 O29 81.8(6) . . ?
O30 Sb3 O29 79.8(6) . . ?
O9 Sb3 O7 75.4(7) . . ?
O30 Sb3 O7 84.2(6) . . ?
O29 Sb3 O7 151.1(6) . . ?
O33 Sb4 O34 80.8(6) . . ?
O33 Sb4 O16 94.2(7) . . ?
O34 Sb4 O16 85.4(6) . . ?
O33 Sb4 O17 86.0(7) . . ?
O34 Sb4 O17 152.5(6) . . ?
O16 Sb4 O17 71.5(7) . . ?
O33 Sb4 Cd3 40.8(5) . . ?
O34 Sb4 Cd3 40.5(4) . . ?
O16 Sb4 Cd3 85.2(4) . . ?
O17 Sb4 Cd3 120.3(5) . . ?
O33 Sb5 O21 93.6(7) . . ?
O33 Sb5 O31 84.6(7) . . ?
O21 Sb5 O31 78.0(6) . . ?
O33 Sb5 O19 81.3(7) . . ?
O21 Sb5 O19 73.3(7) . . ?
O31 Sb5 O19 146.9(6) . . ?
O30 Sb6 O15 96.4(7) . . ?
O30 Sb6 O31 87.9(6) . . ?
O15 Sb6 O31 79.1(6) . . ?
O30 Sb6 O13 80.3(6) . . ?
O15 Sb6 O13 73.9(7) . . ?
O31 Sb6 O13 149.0(6) . . ?
O22 Sb7 O32 89.7(7) . . ?
O22 Sb7 O27 88.4(6) . 5 ?
O32 Sb7 O27 81.0(6) . 5 ?
O22 Sb7 O23 75.1(7) . . ?
O32 Sb7 O23 83.6(6) . . ?
O27 Sb7 O23 157.4(6) 5 . ?
O22 Sb7 Cd3 80.8(5) . . ?
O32 Sb7 Cd3 41.4(4) . . ?
O27 Sb7 Cd3 40.8(4) 5 . ?
O23 Sb7 Cd3 119.5(5) . . ?
O32 Sb8 O10 97.4(6) . . ?
O32 Sb8 O31 86.7(7) . . ?
O10 Sb8 O31 78.1(7) . . ?
O32 Sb8 O11 81.1(6) . . ?
O10 Sb8 O11 76.0(6) . . ?
O31 Sb8 O11 149.6(7) . . ?
O61 Sb9 O37 100.0(6) . . ?
O61 Sb9 O62 88.8(6) . . ?
O37 Sb9 O62 80.8(6) . . ?
O61 Sb9 O36 82.3(6) . . ?
O37 Sb9 O36 74.1(6) . . ?
O62 Sb9 O36 151.3(6) . . ?
O62 Sb10 O66 91.7(6) . 5_565 ?
O62 Sb10 O63 83.5(6) . . ?
O66 Sb10 O63 87.0(5) 5_565 . ?
O62 Sb10 Cd5 40.7(4) . . ?
O66 Sb10 Cd5 84.0(4) 5_565 . ?
O63 Sb10 Cd5 43.4(4) . . ?
O64 Sb11 O44 93.3(7) . . ?
O64 Sb11 O63 80.5(5) . . ?
O44 Sb11 O63 82.0(6) . . ?
O64 Sb11 O45 85.7(6) . . ?
O44 Sb11 O45 76.7(6) . . ?
O63 Sb11 O45 153.9(5) . . ?
O64 Sb12 O56 96.6(6) . . ?
O64 Sb12 O65 87.6(6) . . ?
O56 Sb12 O65 78.6(6) . . ?
O64 Sb12 O57 79.3(6) . . ?
O56 Sb12 O57 73.2(6) . . ?
O65 Sb12 O57 147.1(6) . . ?
O43 Sb13 O68 99.1(6) . . ?
O43 Sb13 O65 77.9(6) . . ?
O68 Sb13 O65 87.2(6) . . ?
O43 Sb13 O42 74.4(6) . . ?
O68 Sb13 O42 79.4(6) . . ?
O65 Sb13 O42 146.7(6) . . ?
O68 Sb14 O49 92.9(7) . . ?
O68 Sb14 O61 78.2(6) . 3_665 ?
O49 Sb14 O61 87.5(6) . 3_665 ?
O68 Sb14 O47 84.7(6) . . ?
O49 Sb14 O47 77.1(7) . . ?
O61 Sb14 O47 156.3(6) 3_665 . ?
O67 Sb15 O55 92.3(6) . . ?
O67 Sb15 O66 79.5(5) . . ?
O55 Sb15 O66 85.8(7) . . ?
O67 Sb15 O53 85.0(6) . . ?
O55 Sb15 O53 74.1(7) . . ?
O66 Sb15 O53 154.1(6) . . ?
O67 Sb15 Cd6 40.1(4) . . ?
O55 Sb15 Cd6 86.1(5) . . ?
O66 Sb15 Cd6 39.6(4) . . ?
O53 Sb15 Cd6 120.9(4) . . ?
O67 Sb16 O50 95.0(6) . . ?
O67 Sb16 O65 82.7(6) . . ?
O50 Sb16 O65 78.6(6) . . ?
O67 Sb16 O51 81.6(6) . . ?
O50 Sb16 O51 76.0(6) . . ?
O65 Sb16 O51 148.7(5) . . ?
O67 Sb16 Sr2 98.8(4) . . ?
O50 Sb16 Sr2 109.9(5) . . ?
O65 Sb16 Sr2 171.0(4) . . ?
O51 Sb16 Sr2 39.8(4) . . ?
C1 O1 Cd1 94.0(18) . . ?
C1 O2 Cd1 87.3(15) . . ?
C2 O3 H3B 109.5 . . ?
C3 O4 Sb1 119.8(12) . . ?
C4 O5 Sb1 113.3(14) . . ?
C5 O7 Sb3 113.0(14) . . ?
C6 O9 Sb3 125.1(15) . . ?
C7 O10 Sb8 117.9(15) . . ?
C8 O11 Sb8 115.1(14) . . ?
C8 O12 Cd1 129.5(16) . . ?
C9 O13 Sb6 117.7(15) . . ?
C10 O15 Sb6 120.6(13) . . ?
C11 O16 Sb4 123.0(15) . . ?
C12 O17 Sb4 114.6(14) . . ?
C12 O17 Sr1 128.0(14) . 4_665 ?
Sb4 O17 Sr1 116.0(8) . 4_665 ?
C12 O18 Sr2 140.5(16) . 4_665 ?
C13 O19 Sb5 116.6(15) . . ?
C13 O19 Sr1 133.2(16) . 4_665 ?
Sb5 O19 Sr1 107.9(7) . 4_665 ?
C14 O21 Sb5 119.8(14) . . ?
C15 O22 Sb7 122.1(13) . . ?
C16 O23 Sb7 114.3(15) . . ?
Cd1 O25 H25A 120.0 . . ?
Cd1 O25 H25B 120.0 . . ?
H25A O25 H25B 120.0 . . ?
Cd1 O26 H26B 120.0 . . ?
Cd1 O26 H26C 120.0 . . ?
H26B O26 H26C 120.0 . . ?
Sb1 O27 Sb7 124.0(7) . 3 ?
Sb1 O27 Cd3 132.5(7) . 3 ?
Sb7 O27 Cd3 103.5(6) 3 3 ?
Sb2 O28 Sb1 125.8(7) . . ?
Sb2 O28 Cd2 103.5(6) . . ?
Sb1 O28 Cd2 126.7(7) . . ?
Sb2 O29 Sb3 110.0(6) . . ?
Sb2 O29 Cd3 113.9(6) . . ?
Sb3 O29 Cd3 101.7(6) . . ?
Sb2 O29 Cd2 96.8(5) . . ?
Sb3 O29 Cd2 125.6(6) . . ?
Cd3 O29 Cd2 109.4(5) . . ?
Sb6 O30 Sb3 121.7(8) . . ?
Sb6 O30 Cd3 124.2(7) . . ?
Sb3 O30 Cd3 108.9(6) . . ?
Sb8 O31 Sb5 122.1(8) . . ?
Sb8 O31 Sb6 120.7(8) . . ?
Sb5 O31 Sb6 116.9(7) . . ?
Sb8 O32 Sb7 125.6(7) . . ?
Sb8 O32 Cd3 125.8(7) . . ?
Sb7 O32 Cd3 103.6(6) . . ?
Sb5 O33 Sb4 122.2(9) . . ?
Sb5 O33 Cd3 128.3(8) . . ?
Sb4 O33 Cd3 104.4(7) . . ?
Sb2 O34 Sb4 119.7(7) 5 . ?
Sb2 O34 Cd3 130.5(7) 5 . ?
Sb4 O34 Cd3 103.3(6) . . ?
C17 O35 Cd1 124.4(15) . . ?
C17 O36 Sb9 115.3(14) . . ?
C18 O37 Sb9 121.4(12) . . ?
C19 O38 H38A 109.5 . . ?
C20 O39 Cd4 88.5(19) . . ?
C20 O40 Cd4 93.2(18) . . ?
C21 O41 Cd4 133.7(15) . . ?
C21 O42 Sb13 111.5(12) . . ?
C22 O43 Sb13 125.1(13) . . ?
C23 O44 Sb11 117.3(12) . . ?
C24 O45 Sb11 116.6(12) . . ?
C25 O47 Sb14 111.6(14) . . ?
C26 O49 Sb14 118.3(14) . . ?
C27 O50 Sb16 120.4(13) . . ?
C28 O51 Sb16 113.4(14) . . ?
C28 O51 Sr2 132.1(16) . . ?
Sb16 O51 Sr2 106.3(6) . . ?
C29 O53 Sb15 111.5(16) . . ?
C29 O53 Sr2 126.4(15) . . ?
Sb15 O53 Sr2 121.3(8) . . ?
C29 O54 Sr1 146(2) . . ?
C30 O55 Sb15 123.8(14) . . ?
C31 O56 Sb12 124.5(13) . . ?
C32 O57 Sb12 114.2(15) . . ?
Cd4 O59 H59A 132.7 . . ?
Cd4 O59 H59B 107.0 . . ?
H59A O59 H59B 119.9 . . ?
Cd4 O60 H60A 120.0 . . ?
Cd4 O60 H60B 120.0 . . ?
H60A O60 H60B 120.0 . . ?
Sb9 O61 Sb14 124.7(7) . 5_565 ?
Sb9 O61 Cd6 132.3(7) . 5_565 ?
Sb14 O61 Cd6 103.0(6) 5_565 5_565 ?
Sb10 O62 Sb9 125.7(7) . . ?
Sb10 O62 Cd5 105.3(6) . . ?
Sb9 O62 Cd5 125.5(7) . . ?
Sb10 O63 Sb11 110.3(6) . . ?
Sb10 O63 Cd5 100.3(5) . . ?
Sb11 O63 Cd5 124.8(6) . . ?
Sb10 O63 Cd6 113.5(6) . . ?
Sb11 O63 Cd6 99.6(5) . . ?
Cd5 O63 Cd6 108.9(5) . . ?
Sb12 O64 Sb11 120.5(7) . . ?
Sb12 O64 Cd6 124.7(7) . . ?
Sb11 O64 Cd6 109.6(6) . . ?
Sb16 O65 Sb12 120.3(6) . . ?
Sb16 O65 Sb13 121.0(7) . . ?
Sb12 O65 Sb13 118.4(7) . . ?
Sb10 O66 Sb15 119.4(6) 3_665 . ?
Sb10 O66 Cd6 129.0(7) 3_665 . ?
Sb15 O66 Cd6 105.1(5) . . ?
Sb15 O67 Sb16 122.2(7) . . ?
Sb15 O67 Cd6 105.6(6) . . ?
Sb16 O67 Cd6 129.7(7) . . ?
Sb14 O68 Sb13 124.1(8) . . ?
Sb14 O68 Cd6 108.9(7) . . ?
Sb13 O68 Cd6 123.3(7) . . ?
O1 C1 O2 124(2) . . ?
O1 C1 C2 119(2) . . ?
O2 C1 C2 117(2) . . ?
O1 C1 Cd1 59.0(16) . . ?
O2 C1 Cd1 65.0(14) . . ?
C2 C1 Cd1 177.2(16) . . ?
O3 C2 C1 103.8(19) . . ?
O3 C2 C3 116.4(19) . . ?
C1 C2 C3 113.0(18) . . ?
O3 C2 H2A 107.8 . . ?
C1 C2 H2A 107.8 . . ?
C3 C2 H2A 107.8 . . ?
O4 C3 C4 112.8(16) . . ?
O4 C3 C2 108.7(18) . . ?
C4 C3 C2 117.1(18) . . ?
O4 C3 H3A 105.8 . . ?
C4 C3 H3A 105.8 . . ?
C2 C3 H3A 105.8 . . ?
O6 C4 O5 121(2) . . ?
O6 C4 C3 121(2) . . ?
O5 C4 C3 117.5(19) . . ?
O7 C5 O8 123(2) . . ?
O7 C5 C6 121(2) . . ?
O8 C5 C6 115(2) . . ?
O9 C6 C7 111.5(18) . . ?
O9 C6 C5 103.2(19) . . ?
C7 C6 C5 107(2) . . ?
O9 C6 H6A 111.7 . . ?
C7 C6 H6A 111.7 . . ?
C5 C6 H6A 111.7 . . ?
O10 C7 C8 114(2) . . ?
O10 C7 C6 110(2) . . ?
C8 C7 C6 108.9(19) . . ?
O10 C7 H7A 108.0 . . ?
C8 C7 H7A 108.0 . . ?
C6 C7 H7A 108.0 . . ?
O12 C8 O11 129(2) . . ?
O12 C8 C7 115(2) . . ?
O11 C8 C7 115.3(17) . . ?
O14 C9 O13 128(3) . . ?
O14 C9 C10 118(2) . . ?
O13 C9 C10 113.1(19) . . ?
O18 C12 O17 126.9(19) . . ?
O18 C12 C11 117.0(17) . . ?
O17 C12 C11 115(2) . . ?
O19 C13 O20 127(2) . . ?
O19 C13 C14 110(2) . . ?
O20 C13 C14 118(2) . . ?
O21 C14 C13 117(2) . . ?
O21 C14 C15 107.5(18) . . ?
C13 C14 C15 108.5(18) . . ?
O21 C14 H14B 108.0 . . ?
C13 C14 H14B 108.0 . . ?
C15 C14 H14B 108.0 . . ?
O22 C15 C16 110.3(17) . . ?
O22 C15 C14 110.9(17) . . ?
C16 C15 C14 110(2) . . ?
O22 C15 H15B 108.4 . . ?
C16 C15 H15B 108.4 . . ?
C14 C15 H15B 108.4 . . ?
O23 C16 O24 129(2) . . ?
O23 C16 C15 116.0(18) . . ?
O24 C16 C15 115.2(19) . . ?
O36 C17 O35 128(2) . . ?
O36 C17 C18 117(2) . . ?
O35 C17 C18 114(2) . . ?
O37 C18 C17 110.4(17) . . ?
O37 C18 C19 113.5(18) . . ?
C17 C18 C19 111.5(19) . . ?
O37 C18 H18B 107.0 . . ?
C17 C18 H18B 107.0 . . ?
C19 C18 H18B 107.0 . . ?
O38 C19 C20 104.0(19) . . ?
O38 C19 C18 108.2(17) . . ?
C20 C19 C18 116(2) . . ?
O38 C19 H19B 109.5 . . ?
C20 C19 H19B 109.5 . . ?
C18 C19 H19B 109.5 . . ?
O40 C20 O39 119(3) . . ?
O40 C20 C19 122(3) . . ?
O39 C20 C19 109(2) . . ?
O40 C20 Cd4 60.0(16) . . ?
O39 C20 Cd4 64.5(17) . . ?
C19 C20 Cd4 171(2) . . ?
O41 C21 O42 119.6(18) . . ?
O41 C21 C22 123.7(18) . . ?
O42 C21 C22 116.7(16) . . ?
O43 C22 C23 112.5(17) . . ?
O43 C22 C21 111.5(16) . . ?
C23 C22 C21 109.9(16) . . ?
O43 C22 H22B 107.6 . . ?
C23 C22 H22B 107.6 . . ?
C21 C22 H22B 107.6 . . ?
O44 C23 C22 108.8(17) . . ?
O44 C23 C24 114.0(16) . . ?
C22 C23 C24 108.7(16) . . ?
O44 C23 H23B 108.4 . . ?
C22 C23 H23B 108.4 . . ?
C24 C23 H23B 108.4 . . ?
O46 C24 O45 125(2) . . ?
O46 C24 C23 120.4(19) . . ?
O45 C24 C23 114.1(15) . . ?
O48 C25 O47 121(2) . . ?
O48 C25 C26 121(2) . . ?
O47 C25 C26 117.8(19) . . ?
O49 C26 C25 114.3(18) . . ?
O49 C26 C27 109.9(18) . . ?
C25 C26 C27 107.0(17) . . ?
O49 C26 H26A 108.5 . . ?
C25 C26 H26A 108.5 . . ?
C27 C26 H26A 108.5 . . ?
O50 C27 C28 110.3(17) . . ?
O50 C27 C26 107.8(16) . . ?
C28 C27 C26 118.5(19) . . ?
O50 C27 H27A 106.5 . . ?
C28 C27 H27A 106.5 . . ?
C26 C27 H27A 106.5 . . ?
O52 C28 O51 125(2) . . ?
O52 C28 C27 115.6(18) . . ?
O51 C28 C27 119.2(19) . . ?
O54 C29 O53 123(2) . . ?
O54 C29 C30 125(3) . . ?
O53 C29 C30 113(3) . . ?
O55 C30 C29 117(2) . . ?
O55 C30 C31 109.2(18) . . ?
C29 C30 C31 102.0(19) . . ?
O55 C30 H30B 109.3 . . ?
C29 C30 H30B 109.3 . . ?
C31 C30 H30B 109.3 . . ?
O56 C31 C32 110.8(19) . . ?
O56 C31 C30 111.8(18) . . ?
C32 C31 C30 116.1(18) . . ?
O56 C31 H31B 105.8 . . ?
C32 C31 H31B 105.8 . . ?
C30 C31 H31B 105.8 . . ?
O58 C32 O57 126(3) . . ?
O58 C32 C31 116(2) . . ?
O57 C32 C31 117(2) . . ?
O16 C11 C10 113.1(18) . . ?
O16 C11 C12 113(2) . . ?
C10 C11 C12 109.5(19) . . ?
O16 C11 H11A 107.0 . . ?
C10 C11 H11A 107.0 . . ?
C12 C11 H11A 107.0 . . ?
O15 C10 C9 112.8(17) . . ?
O15 C10 C11 108.5(19) . . ?
C9 C10 C11 112.0(18) . . ?
O15 C10 H10A 107.8 . . ?
C9 C10 H10A 107.8 . . ?
C11 C10 H10A 107.8 . . ?
O54 Sr1 O19 76.2(7) . 4_664 ?
O54 Sr1 O17 98.8(7) . 4_664 ?
O19 Sr1 O17 68.6(6) 4_664 4_664 ?
O54 Sr1 Sr2 67.3(5) . . ?
O19 Sr1 Sr2 120.7(5) 4_664 . ?
O17 Sr1 Sr2 72.8(4) 4_664 . ?
O51 Sr2 O18 77.7(7) . 4_664 ?
O51 Sr2 O53 67.2(6) . . ?
O18 Sr2 O53 100.8(7) 4_664 . ?
O51 Sr2 Sr1 124.0(4) . . ?
O18 Sr2 Sr1 70.2(5) 4_664 . ?
O53 Sr2 Sr1 75.1(5) . . ?
O51 Sr2 Sb16 33.9(4) . . ?
O18 Sr2 Sb16 64.0(5) 4_664 . ?
O53 Sr2 Sb16 47.3(4) . . ?
Sr1 Sr2 Sb16 90.2(2) . . ?

loop_
_geom_bond_atom_site_label_1
_geom_bond_atom_site_label_2
_geom_bond_distance
_geom_bond_site_symmetry_2
_geom_bond_publ_flag
Cd1 O26 2.17(3) . ?
Cd1 O35 2.217(17) . ?
Cd1 O12 2.30(2) . ?
Cd1 O1 2.33(3) . ?
Cd1 O25 2.43(3) . ?
Cd1 O2 2.46(2) . ?
Cd1 C1 2.71(2) . ?
Cd2 O28 2.254(14) . ?
Cd2 O28 2.254(14) 3 ?
Cd2 O28 2.254(14) 5 ?
Cd2 O29 2.389(14) 5 ?
Cd2 O29 2.389(14) 3 ?
Cd2 O29 2.389(14) . ?
Cd2 Sb2 3.3414(14) 3 ?
Cd2 Sb2 3.3415(14) . ?
Cd2 Sb2 3.3416(14) 5 ?
Cd3 O34 2.256(14) . ?
Cd3 O30 2.258(15) . ?
Cd3 O27 2.271(14) 5 ?
Cd3 O33 2.279(17) . ?
Cd3 O32 2.299(15) . ?
Cd3 O29 2.371(13) . ?
Cd3 Sb7 3.377(2) . ?
Cd3 Sb4 3.380(2) . ?
Cd4 O59 2.23(2) . ?
Cd4 O41 2.255(19) . ?
Cd4 O60 2.33(3) . ?
Cd4 O40 2.38(2) . ?
Cd4 O39 2.48(3) . ?
Cd4 C20 2.74(3) . ?
Cd5 O62 2.266(14) 3_665 ?
Cd5 O62 2.266(14) 5_565 ?
Cd5 O62 2.266(14) . ?
Cd5 O63 2.343(13) 3_665 ?
Cd5 O63 2.343(13) 5_565 ?
Cd5 O63 2.343(13) . ?
Cd5 Sb10 3.3535(14) . ?
Cd5 Sb10 3.3535(14) 3_665 ?
Cd5 Sb10 3.3535(15) 5_565 ?
Cd6 O66 2.235(13) . ?
Cd6 O68 2.244(15) . ?
Cd6 O64 2.245(14) . ?
Cd6 O67 2.262(15) . ?
Cd6 O61 2.275(14) 3_665 ?
Cd6 O63 2.408(13) . ?
Cd6 Sb15 3.385(2) . ?
Sb1 O4 1.988(14) . ?
Sb1 O27 1.988(13) . ?
Sb1 O28 2.040(14) . ?
Sb1 O5 2.287(16) . ?
Sb2 O34 1.969(13) 3 ?
Sb2 O28 1.997(15) . ?
Sb2 O29 2.071(13) . ?
Sb3 O9 1.981(17) . ?
Sb3 O30 2.005(14) . ?
Sb3 O29 2.100(13) . ?
Sb3 O7 2.206(15) . ?
Sb4 O33 1.993(17) . ?
Sb4 O34 2.050(14) . ?
Sb4 O16 2.072(17) . ?
Sb4 O17 2.402(18) . ?
Sb5 O33 1.978(16) . ?
Sb5 O21 1.991(16) . ?
Sb5 O31 2.110(17) . ?
Sb5 O19 2.287(18) . ?
Sb6 O30 1.974(13) . ?
Sb6 O15 1.991(16) . ?
Sb6 O31 2.147(16) . ?
Sb6 O13 2.236(17) . ?
Sb7 O22 1.961(17) . ?
Sb7 O32 1.990(14) . ?
Sb7 O27 2.026(14) 5 ?
Sb7 O23 2.269(18) . ?
Sb8 O32 1.952(14) . ?
Sb8 O10 2.039(17) . ?
Sb8 O31 2.051(16) . ?
Sb8 O11 2.263(17) . ?
Sb9 O61 1.963(14) . ?
Sb9 O37 2.009(15) . ?
Sb9 O62 2.058(14) . ?
Sb9 O36 2.282(14) . ?
Sb10 O62 1.944(15) . ?
Sb10 O66 2.003(12) 5_565 ?
Sb10 O63 2.016(13) . ?
Sb11 O64 2.003(15) . ?
Sb11 O44 2.025(15) . ?
Sb11 O63 2.136(13) . ?
Sb11 O45 2.209(14) . ?
Sb12 O64 1.989(14) . ?
Sb12 O56 2.010(17) . ?
Sb12 O65 2.111(14) . ?
Sb12 O57 2.344(17) . ?
Sb13 O43 1.973(15) . ?
Sb13 O68 2.029(15) . ?
Sb13 O65 2.118(13) . ?
Sb13 O42 2.355(16) . ?
Sb14 O68 1.940(15) . ?
Sb14 O49 1.995(17) . ?
Sb14 O61 2.077(14) 3_665 ?
Sb14 O47 2.303(17) . ?
Sb15 O67 1.982(14) . ?
Sb15 O55 1.995(17) . ?
Sb15 O66 2.027(14) . ?
Sb15 O53 2.405(17) . ?
Sb16 O67 1.986(14) . ?
Sb16 O50 2.014(16) . ?
Sb16 O65 2.074(14) . ?
Sb16 O51 2.316(16) . ?
Sb16 Sr2 3.989(7) . ?
O1 C1 1.23(2) . ?
O2 C1 1.26(2) . ?
O3 C2 1.37(3) . ?
O3 H3B 0.8400 . ?
O4 C3 1.43(2) . ?
O5 C4 1.27(2) . ?
O6 C4 1.23(2) . ?
O7 C5 1.25(2) . ?
O8 C5 1.26(2) . ?
O9 C6 1.43(3) . ?
O10 C7 1.41(3) . ?
O11 C8 1.26(2) . ?
O12 C8 1.25(2) . ?
O13 C9 1.25(2) . ?
O14 C9 1.21(2) . ?
O15 C10 1.40(3) . ?
O16 C11 1.38(3) . ?
O17 C12 1.25(2) . ?
O17 Sr1 2.83(2) 4_665 ?
O18 C12 1.222(19) . ?
O18 Sr2 2.678(19) 4_665 ?
O19 C13 1.23(2) . ?
O19 Sr1 2.736(19) 4_665 ?
O20 C13 1.28(2) . ?
O21 C14 1.34(3) . ?
O22 C15 1.45(3) . ?
O23 C16 1.27(2) . ?
O24 C16 1.27(2) . ?
O25 H25A 0.9500 . ?
O25 H25B 0.9500 . ?
O26 H26B 0.9500 . ?
O26 H26C 0.9500 . ?
O35 C17 1.27(3) . ?
O36 C17 1.23(3) . ?
O37 C18 1.41(3) . ?
O38 C19 1.45(3) . ?
O38 H38A 0.8400 . ?
O39 C20 1.25(2) . ?
O40 C20 1.24(2) . ?
O41 C21 1.238(19) . ?
O42 C21 1.302(19) . ?
O43 C22 1.36(3) . ?
O44 C23 1.42(2) . ?
O45 C24 1.271(19) . ?
O46 C24 1.248(19) . ?
O47 C25 1.27(3) . ?
O48 C25 1.24(3) . ?
O49 C26 1.42(3) . ?
O50 C27 1.49(3) . ?
O51 C28 1.271(19) . ?
O51 Sr2 2.662(17) . ?
O52 C28 1.27(2) . ?
O53 C29 1.37(4) . ?
O53 Sr2 2.69(2) . ?
O54 C29 1.19(4) . ?
O54 Sr1 2.63(2) . ?
O55 C30 1.35(3) . ?
O56 C31 1.40(3) . ?
O57 C32 1.27(2) . ?
O58 C32 1.22(2) . ?
O59 H59A 0.9394 . ?
O59 H59B 0.9301 . ?
O60 H60A 0.9500 . ?
O60 H60B 0.9500 . ?
C1 C2 1.50(2) . ?
C2 C3 1.50(2) . ?
C2 H2A 1.0000 . ?
C3 C4 1.49(2) . ?
C3 H3A 1.0000 . ?
C5 C6 1.56(3) . ?
C6 C7 1.54(3) . ?
C6 H6A 1.0000 . ?
C7 C8 1.52(3) . ?
C7 H7A 1.0000 . ?
C9 C10 1.49(2) . ?
C12 C11 1.528(17) . ?
C13 C14 1.515(18) . ?
C14 C15 1.57(2) . ?
C14 H14B 1.0000 . ?
C15 C16 1.513(18) . ?
C15 H15B 1.0000 . ?
C17 C18 1.52(2) . ?
C18 C19 1.53(2) . ?
C18 H18B 1.0000 . ?
C19 C20 1.53(2) . ?
C19 H19B 1.0000 . ?
C21 C22 1.55(2) . ?
C22 C23 1.50(2) . ?
C22 H22B 1.0000 . ?
C23 C24 1.52(2) . ?
C23 H23B 1.0000 . ?
C25 C26 1.50(2) . ?
C26 C27 1.56(2) . ?
C26 H26A 1.0000 . ?
C27 C28 1.519(17) . ?
C27 H27A 1.0000 . ?
C29 C30 1.52(2) . ?
C30 C31 1.56(2) . ?
C30 H30B 1.0000 . ?
C31 C32 1.53(2) . ?
C31 H31B 1.0000 . ?
C11 C10 1.52(2) . ?
C11 H11A 1.0000 . ?
C10 H10A 1.0000 . ?
Sr1 Sr2 3.924(9) . ?
